data_4003410
loop_
_publ_author_name
'Etherington, Marc K.'
'Kukhta, Nadzeya A.'
'Higginbotham, Heather F.'
'Danos, Andrew'
'Bismillah, Aisha N.'
'Graves, David R.'
'McGonigal, Paul R.'
'Haase, Nils'
'Morherr, Antonia'
'Batsanov, Andrei S.'
'Pflumm, Christof'
'Bhalla, Vandana'
'Bryce, Martin R.'
'Monkman, Andrew P.'

_publ_section_title
;
 Persistent Dimer Emission in Thermally Activated Delayed Fluorescence
 Materials.
;
_journal_issue 17
_journal_name_full 'The journal of physical chemistry. C, Nanomaterials and interfaces'
_journal_page_first 11109
_journal_page_last 11117
_journal_paper_doi 10.1021/acs.jpcc.9b01458
_journal_volume 123
_journal_year 2019
_chemical_formula_moiety 'C56 H32 N6'
_chemical_formula_sum 'C56 H32 N6'
_chemical_formula_weight 788.87
_chemical_name_systematic 2,3,5,6-tetrakis(carbazol-9-yl)-1,4-dicyanobenzene
_space_group_crystal_system monoclinic
_space_group_IT_number 14
_space_group_name_Hall '-P 2yn'
_space_group_name_H-M_alt 'P 1 21/n 1'
_atom_sites_solution_hydrogens geom
_atom_sites_solution_primary direct
_audit_creation_date 2018-04-10
_audit_creation_method
;
Olex2 1.2-beta
(compiled 2018.04.03 svn.r3497 for OlexSys, GUI svn.r5486)
;
_cell_angle_alpha 90
_cell_angle_beta 93.262(2)
_cell_angle_gamma 90
_cell_formula_units_Z 4
_cell_length_a 17.1156(10)
_cell_length_b 10.1624(6)
_cell_length_c 22.5700(13)
_cell_measurement_reflns_used 9880
_cell_measurement_temperature 120
_cell_measurement_theta_max 27.44
_cell_measurement_theta_min 2.33
_cell_volume 3919.4(4)
_computing_cell_refinement 'SAINT v8.38A (Bruker, 2017)'
_computing_data_collection 'APEX3 v.2016.1-0 (Bruker, 2016)'
_computing_data_reduction 'SAINT v8.38A (Bruker, 2017)'
_computing_molecular_graphics 'Olex2 (Dolomanov et al., 2009)'
_computing_publication_material 'Olex2 (Dolomanov et al., 2009)'
_computing_structure_refinement 'ShelXL (Sheldrick, 2015)'
_computing_structure_solution 'ShelXS (Sheldrick, 2008)'
_diffrn_ambient_temperature 120
_diffrn_detector_area_resol_mean 10.4
_diffrn_detector_type 'Bruker PHOTON 100 CMOS'
_diffrn_measured_fraction_theta_full 0.999
_diffrn_measured_fraction_theta_max 0.997
_diffrn_measurement_device '3-circle area detector diffractometer'
_diffrn_measurement_device_type 'Bruker D8 Venture'
_diffrn_measurement_method '\f and \w scans'
_diffrn_radiation_monochromator 'focusing mirrors'
_diffrn_radiation_probe x-ray
_diffrn_radiation_type MoK\a
_diffrn_radiation_wavelength 0.71073
_diffrn_reflns_av_R_equivalents 0.0707
_diffrn_reflns_av_unetI/netI 0.0504
_diffrn_reflns_Laue_measured_fraction_full 0.999
_diffrn_reflns_Laue_measured_fraction_max 0.997
_diffrn_reflns_limit_h_max 22
_diffrn_reflns_limit_h_min -22
_diffrn_reflns_limit_k_max 12
_diffrn_reflns_limit_k_min -13
_diffrn_reflns_limit_l_max 29
_diffrn_reflns_limit_l_min -29
_diffrn_reflns_number 72476
_diffrn_reflns_point_group_measured_fraction_full 0.999
_diffrn_reflns_point_group_measured_fraction_max 0.997
_diffrn_reflns_theta_full 25.242
_diffrn_reflns_theta_max 27.570
_diffrn_reflns_theta_min 2.332
_diffrn_source 'microfocus sealed X-ray tube'
_diffrn_source_type 'Incoatec I\mS microsource'
_diffrn_standards_number 0
_exptl_absorpt_coefficient_mu 0.080
_exptl_absorpt_correction_T_max 1.0000
_exptl_absorpt_correction_T_min 0.9204
_exptl_absorpt_correction_type multi-scan
_exptl_absorpt_process_details
; SADABS-2016/2 (Bruker,2016/2) was used for absorption correction. wR2(int) 
 was 0.1205 before and 0.0642 after correction. The Ratio of minimum to 
 maximum transmission is 0.9204. The \l/2 correction factor is Not present.
;
_exptl_crystal_colour orange
_exptl_crystal_colour_primary orange
_exptl_crystal_density_diffrn 1.337
_exptl_crystal_description irregular
_exptl_crystal_F_000 1640
_exptl_crystal_recrystallization_method 'by sublimation'
_exptl_crystal_size_max 0.338
_exptl_crystal_size_mid 0.228
_exptl_crystal_size_min 0.172
_refine_diff_density_max 0.269
_refine_diff_density_min -0.253
_refine_diff_density_rms 0.044
_refine_ls_extinction_coef 0.0039(4)
_refine_ls_extinction_expression Fc^*^=kFc[1+0.001xFc^2^\l^3^/sin(2\q)]^-1/4^
_refine_ls_extinction_method 'SHELXL-2016/6 (Sheldrick 2016)'
_refine_ls_goodness_of_fit_ref 1.030
_refine_ls_hydrogen_treatment constr
_refine_ls_matrix_type full
_refine_ls_number_parameters 560
_refine_ls_number_reflns 9042
_refine_ls_number_restraints 0
_refine_ls_restrained_S_all 1.030
_refine_ls_R_factor_all 0.0701
_refine_ls_R_factor_gt 0.0443
_refine_ls_shift/su_max 0.000
_refine_ls_shift/su_mean 0.000
_refine_ls_structure_factor_coef Fsqd
_refine_ls_weighting_details 'w=1/[\s^2^(Fo^2^)+(0.0352P)^2^+1.7030P] where P=(Fo^2^+2Fc^2^)/3'
_refine_ls_weighting_scheme calc
_refine_ls_wR_factor_gt 0.0961
_refine_ls_wR_factor_ref 0.1066
_reflns_Friedel_coverage 0.000
_reflns_number_gt 6689
_reflns_number_total 9042
_reflns_threshold_expression 'I > 2\s(I)'
_cod_data_source_file 4CzTPN.cif
_cod_data_source_block 4CzTPN-18s150
_cod_depositor_comments
;
The following automatic conversions were performed:

data item '_diffrn_radiation_probe' value 'X-ray' was changed to
'x-ray' in accordance with the
/home/saulius/struct/COD-crude-data/automatic-downloads/DataCite-retrospective/ACS/depositions/lib/dictionaries/cif_core.dic
dictionary named 'cif_core.dic' version 2.4.2 last updated on
2011-04-26.

Automatic conversion script
Id: cif_fix_values 6909 2019-04-08 15:41:33Z antanas 
;
_cod_database_code 4003410
_shelx_shelxl_version_number 2016/6
_shelx_space_group_comment
;
The symmetry employed for this shelxl refinement is uniquely defined
by the following loop, which should always be used as a source of
symmetry information in preference to the above space-group names.
They are only intended as comments.
;
_shelx_estimated_absorpt_t_max 0.986
_shelx_estimated_absorpt_t_min 0.974
_olex2_refinement_description
;
1. Fixed Uiso
 At 1.2 times of:
  All C(H) groups
2.a Aromatic/amide H refined with riding coordinates:
 C10(H10), C11(H11), C12(H12), C13(H13), C16(H16), C17(H17), C18(H18),
 C19(H19), C22(H22), C23(H23), C24(H24), C25(H25), C28(H28), C29(H29), C30(H30),
  C31(H31), C34(H34), C35(H35), C36(H36), C37(H37), C40(H40), C41(H41),
 C42(H42), C43(H43), C46(H46), C47(H47), C48(H48), C49(H49), C52(H52), C53(H53),
  C54(H54), C55(H55)
;
_olex2_diffrn_ambient_temperature_device 'Oxford Cryosystems'
_olex2_submission_special_instructions 'No special instructions were received'

loop_
_space_group_symop_operation_xyz
'x, y, z'
'-x+1/2, y+1/2, -z+1/2'
'-x, -y, -z'
'x-1/2, -y-1/2, z-1/2'

loop_
_atom_site_label
_atom_site_type_symbol
_atom_site_fract_x
_atom_site_fract_y
_atom_site_fract_z
_atom_site_U_iso_or_equiv
_atom_site_adp_type
_atom_site_occupancy
_atom_site_site_symmetry_order
_atom_site_calc_flag
_atom_site_refinement_flags_posn
N1 N 0.52017(7) 0.49810(11) 0.35825(5) 0.0177(3) Uani 1 1 d .
N2 N 0.66547(7) 0.62383(11) 0.32681(5) 0.0174(3) Uani 1 1 d .
N3 N 0.85873(7) 0.61984(14) 0.38086(6) 0.0281(3) Uani 1 1 d .
N4 N 0.79915(7) 0.44653(11) 0.50248(5) 0.0183(3) Uani 1 1 d .
N5 N 0.65439(7) 0.33254(11) 0.53933(5) 0.0182(3) Uani 1 1 d .
N6 N 0.45817(7) 0.33124(12) 0.48160(6) 0.0238(3) Uani 1 1 d .
C1 C 0.59034(8) 0.48747(13) 0.39407(6) 0.0159(3) Uani 1 1 d .
C2 C 0.66001(8) 0.54918(13) 0.37886(6) 0.0163(3) Uani 1 1 d .
C3 C 0.72716(8) 0.53362(14) 0.41629(6) 0.0169(3) Uani 1 1 d .
C4 C 0.72778(8) 0.46113(14) 0.46894(6) 0.0166(3) Uani 1 1 d .
C5 C 0.65814(8) 0.40147(13) 0.48523(6) 0.0164(3) Uani 1 1 d .
C6 C 0.59084(8) 0.41572(13) 0.44719(6) 0.0162(3) Uani 1 1 d .
C7 C 0.80032(8) 0.58355(14) 0.39695(6) 0.0196(3) Uani 1 1 d .
C8 C 0.51714(8) 0.36674(14) 0.46605(6) 0.0177(3) Uani 1 1 d .
C9 C 0.49253(8) 0.61910(14) 0.33492(6) 0.0182(3) Uani 1 1 d .
C10 C 0.50107(8) 0.74305(14) 0.35973(7) 0.0212(3) Uani 1 1 d .
H10 H 0.526825 0.755372 0.396710 0.025 Uiso 1 1 calc R
C11 C 0.46974(8) 0.84813(16) 0.32731(7) 0.0253(3) Uani 1 1 d .
H11 H 0.475089 0.932929 0.342492 0.030 Uiso 1 1 calc R
C12 C 0.43033(9) 0.82863(16) 0.27231(7) 0.0279(4) Uani 1 1 d .
H12 H 0.411154 0.900950 0.250824 0.034 Uiso 1 1 calc R
C13 C 0.41923(8) 0.70388(16) 0.24912(7) 0.0252(3) Uani 1 1 d .
H13 H 0.391307 0.691643 0.212975 0.030 Uiso 1 1 calc R
C14 C 0.45055(8) 0.59664(15) 0.28073(6) 0.0195(3) Uani 1 1 d .
C15 C 0.45206(8) 0.45633(15) 0.26975(6) 0.0198(3) Uani 1 1 d .
C16 C 0.42536(8) 0.37810(16) 0.22245(7) 0.0255(3) Uani 1 1 d .
H16 H 0.396124 0.414590 0.190558 0.031 Uiso 1 1 calc R
C17 C 0.44274(9) 0.24533(17) 0.22330(7) 0.0290(4) Uani 1 1 d .
H17 H 0.425479 0.192518 0.191545 0.035 Uiso 1 1 calc R
C18 C 0.48573(9) 0.18974(16) 0.27110(7) 0.0267(3) Uani 1 1 d .
H18 H 0.497046 0.100244 0.270662 0.032 Uiso 1 1 calc R
C19 C 0.51204(8) 0.26512(15) 0.31934(7) 0.0224(3) Uani 1 1 d .
H19 H 0.539892 0.227628 0.351663 0.027 Uiso 1 1 calc R
C20 C 0.49531(8) 0.39818(14) 0.31761(6) 0.0187(3) Uani 1 1 d .
C21 C 0.64799(8) 0.57884(15) 0.26881(6) 0.0200(3) Uani 1 1 d .
C22 C 0.64145(8) 0.45078(16) 0.24885(7) 0.0255(3) Uani 1 1 d .
H22 H 0.648191 0.379717 0.274599 0.031 Uiso 1 1 calc R
C23 C 0.62435(9) 0.4330(2) 0.18852(8) 0.0378(5) Uani 1 1 d .
H23 H 0.618164 0.348328 0.173355 0.045 Uiso 1 1 calc R
C24 C 0.61633(10) 0.5409(2) 0.15038(7) 0.0426(5) Uani 1 1 d .
H24 H 0.603552 0.526605 0.110293 0.051 Uiso 1 1 calc R
C25 C 0.62681(9) 0.6672(2) 0.17047(7) 0.0372(4) Uani 1 1 d .
H25 H 0.623376 0.737714 0.144168 0.045 Uiso 1 1 calc R
C26 C 0.64266(8) 0.68829(16) 0.23080(6) 0.0253(3) Uani 1 1 d .
C27 C 0.65734(8) 0.80409(16) 0.26662(7) 0.0252(3) Uani 1 1 d .
C28 C 0.65736(9) 0.93907(17) 0.25472(9) 0.0361(4) Uani 1 1 d .
H28 H 0.647307 0.969808 0.216228 0.043 Uiso 1 1 calc R
C29 C 0.67247(10) 1.02597(17) 0.30083(10) 0.0421(5) Uani 1 1 d .
H29 H 0.672915 1.115865 0.293136 0.050 Uiso 1 1 calc R
C30 C 0.68701(10) 0.98168(17) 0.35839(9) 0.0373(4) Uani 1 1 d .
H30 H 0.697167 1.042472 0.388652 0.045 Uiso 1 1 calc R
C31 C 0.68675(9) 0.84894(15) 0.37184(7) 0.0269(3) Uani 1 1 d .
H31 H 0.696191 0.819340 0.410575 0.032 Uiso 1 1 calc R
C32 C 0.67192(8) 0.76195(14) 0.32547(7) 0.0201(3) Uani 1 1 d .
C33 C 0.83953(8) 0.32767(14) 0.51214(6) 0.0183(3) Uani 1 1 d .
C34 C 0.82098(8) 0.20353(14) 0.49066(6) 0.0208(3) Uani 1 1 d .
H34 H 0.776413 0.188869 0.466030 0.025 Uiso 1 1 calc R
C35 C 0.87143(9) 0.10190(15) 0.50728(7) 0.0257(3) Uani 1 1 d .
H35 H 0.859968 0.016943 0.494160 0.031 Uiso 1 1 calc R
C36 C 0.93897(10) 0.12416(17) 0.54323(7) 0.0310(4) Uani 1 1 d .
H36 H 0.971446 0.053831 0.554161 0.037 Uiso 1 1 calc R
C37 C 0.95834(9) 0.24911(16) 0.56285(7) 0.0284(4) Uani 1 1 d .
H37 H 1.004209 0.263683 0.586008 0.034 Uiso 1 1 calc R
C38 C 0.90815(8) 0.35340(15) 0.54746(6) 0.0215(3) Uani 1 1 d .
C39 C 0.90984(8) 0.49327(15) 0.55941(6) 0.0218(3) Uani 1 1 d .
C40 C 0.96099(9) 0.57522(17) 0.59244(7) 0.0292(4) Uani 1 1 d .
H40 H 1.006284 0.541352 0.611404 0.035 Uiso 1 1 calc R
C41 C 0.94349(9) 0.70738(17) 0.59663(7) 0.0320(4) Uani 1 1 d .
H41 H 0.977339 0.762706 0.618597 0.038 Uiso 1 1 calc R
C42 C 0.87577(9) 0.75892(16) 0.56838(7) 0.0281(4) Uani 1 1 d .
H42 H 0.864975 0.848108 0.572217 0.034 Uiso 1 1 calc R
C43 C 0.82423(9) 0.68060(15) 0.53478(6) 0.0234(3) Uani 1 1 d .
H43 H 0.779341 0.715351 0.515579 0.028 Uiso 1 1 calc R
C44 C 0.84232(8) 0.54804(14) 0.53092(6) 0.0187(3) Uani 1 1 d .
C45 C 0.65227(8) 0.19362(14) 0.54360(6) 0.0201(3) Uani 1 1 d .
C46 C 0.62035(9) 0.10296(15) 0.50342(7) 0.0253(3) Uani 1 1 d .
H46 H 0.597080 0.129398 0.467121 0.030 Uiso 1 1 calc R
C47 C 0.62433(11) -0.02882(16) 0.51926(8) 0.0336(4) Uani 1 1 d .
H47 H 0.602662 -0.091808 0.493341 0.040 Uiso 1 1 calc R
C48 C 0.65997(11) -0.06844(16) 0.57297(8) 0.0378(4) Uani 1 1 d .
H48 H 0.662192 -0.157490 0.582412 0.045 Uiso 1 1 calc R
C49 C 0.69224(10) 0.02255(17) 0.61265(7) 0.0325(4) Uani 1 1 d .
H49 H 0.716539 -0.004882 0.648442 0.039 Uiso 1 1 calc R
C50 C 0.68802(8) 0.15590(15) 0.59852(6) 0.0230(3) Uani 1 1 d .
C51 C 0.71173(8) 0.27484(16) 0.62976(6) 0.0222(3) Uani 1 1 d .
C52 C 0.74710(9) 0.30007(18) 0.68560(7) 0.0298(4) Uani 1 1 d .
H52 H 0.762192 0.231138 0.710828 0.036 Uiso 1 1 calc R
C53 C 0.75943(9) 0.42830(19) 0.70294(7) 0.0342(4) Uani 1 1 d .
H53 H 0.784528 0.445821 0.739719 0.041 Uiso 1 1 calc R
C54 C 0.73498(9) 0.53243(18) 0.66638(7) 0.0315(4) Uani 1 1 d .
H54 H 0.743062 0.618371 0.679494 0.038 Uiso 1 1 calc R
C55 C 0.69883(9) 0.51033(16) 0.61084(7) 0.0247(3) Uani 1 1 d .
H55 H 0.681416 0.579583 0.586600 0.030 Uiso 1 1 calc R
C56 C 0.68975(8) 0.38083(15) 0.59296(6) 0.0193(3) Uani 1 1 d .

loop_
_atom_site_aniso_label
_atom_site_aniso_U_11
_atom_site_aniso_U_22
_atom_site_aniso_U_33
_atom_site_aniso_U_23
_atom_site_aniso_U_13
_atom_site_aniso_U_12
N1 0.0165(6) 0.0183(6) 0.0180(6) 0.0018(5) -0.0019(5) -0.0006(5)
N2 0.0180(6) 0.0191(6) 0.0153(6) 0.0027(5) 0.0017(4) -0.0003(5)
N3 0.0203(7) 0.0364(8) 0.0277(7) 0.0027(6) 0.0023(5) -0.0031(6)
N4 0.0176(6) 0.0179(6) 0.0188(6) 0.0009(5) -0.0031(5) -0.0007(5)
N5 0.0213(6) 0.0174(6) 0.0155(6) 0.0022(5) -0.0016(5) -0.0014(5)
N6 0.0235(7) 0.0227(7) 0.0251(7) 0.0023(5) 0.0014(5) -0.0025(5)
C1 0.0178(7) 0.0149(7) 0.0149(7) -0.0004(5) -0.0006(5) 0.0005(5)
C2 0.0187(7) 0.0158(7) 0.0146(7) 0.0005(5) 0.0017(5) 0.0003(5)
C3 0.0172(7) 0.0159(7) 0.0176(7) -0.0016(5) 0.0024(5) -0.0010(5)
C4 0.0171(7) 0.0165(7) 0.0160(7) -0.0022(5) -0.0020(5) 0.0004(5)
C5 0.0202(7) 0.0139(7) 0.0151(7) 0.0008(5) 0.0006(5) 0.0008(5)
C6 0.0179(7) 0.0142(7) 0.0164(7) -0.0004(5) 0.0006(5) -0.0016(5)
C7 0.0203(7) 0.0219(8) 0.0164(7) 0.0014(6) -0.0017(5) 0.0003(6)
C8 0.0221(7) 0.0158(7) 0.0148(7) 0.0017(5) -0.0021(5) 0.0001(6)
C9 0.0124(6) 0.0227(8) 0.0196(7) 0.0053(6) 0.0030(5) 0.0009(5)
C10 0.0171(7) 0.0238(8) 0.0232(7) 0.0019(6) 0.0042(6) 0.0002(6)
C11 0.0193(7) 0.0218(8) 0.0354(9) 0.0042(7) 0.0079(6) 0.0015(6)
C12 0.0198(8) 0.0267(9) 0.0376(9) 0.0139(7) 0.0044(6) 0.0052(6)
C13 0.0175(7) 0.0351(9) 0.0228(8) 0.0091(7) 0.0005(6) 0.0020(6)
C14 0.0132(6) 0.0268(8) 0.0187(7) 0.0043(6) 0.0034(5) 0.0000(6)
C15 0.0139(7) 0.0278(8) 0.0180(7) 0.0038(6) 0.0026(5) -0.0008(6)
C16 0.0197(7) 0.0374(9) 0.0190(7) 0.0021(7) -0.0022(6) -0.0015(6)
C17 0.0255(8) 0.0348(9) 0.0265(8) -0.0079(7) 0.0005(6) -0.0092(7)
C18 0.0271(8) 0.0215(8) 0.0317(9) -0.0032(7) 0.0023(6) -0.0049(6)
C19 0.0211(7) 0.0219(8) 0.0238(8) 0.0037(6) -0.0013(6) -0.0027(6)
C20 0.0148(7) 0.0241(8) 0.0173(7) -0.0004(6) 0.0014(5) -0.0037(6)
C21 0.0123(6) 0.0327(8) 0.0153(7) 0.0006(6) 0.0026(5) 0.0001(6)
C22 0.0166(7) 0.0353(9) 0.0251(8) -0.0060(7) 0.0061(6) -0.0020(6)
C23 0.0202(8) 0.0605(13) 0.0334(9) -0.0211(9) 0.0062(7) -0.0080(8)
C24 0.0229(9) 0.0887(16) 0.0164(8) -0.0042(9) 0.0022(6) -0.0030(9)
C25 0.0213(8) 0.0701(14) 0.0204(8) 0.0115(9) 0.0027(6) 0.0032(8)
C26 0.0128(7) 0.0429(10) 0.0204(7) 0.0097(7) 0.0033(5) 0.0041(6)
C27 0.0160(7) 0.0311(9) 0.0293(8) 0.0113(7) 0.0088(6) 0.0052(6)
C28 0.0219(8) 0.0382(10) 0.0497(11) 0.0251(9) 0.0141(7) 0.0086(7)
C29 0.0269(9) 0.0205(9) 0.0808(15) 0.0126(9) 0.0206(9) 0.0045(7)
C30 0.0265(9) 0.0243(9) 0.0627(13) -0.0048(8) 0.0159(8) -0.0021(7)
C31 0.0211(8) 0.0247(8) 0.0354(9) -0.0015(7) 0.0080(6) -0.0020(6)
C32 0.0140(7) 0.0194(7) 0.0276(8) 0.0048(6) 0.0067(5) 0.0011(6)
C33 0.0182(7) 0.0222(8) 0.0149(7) 0.0030(6) 0.0036(5) 0.0023(6)
C34 0.0207(7) 0.0245(8) 0.0173(7) -0.0003(6) 0.0023(5) -0.0011(6)
C35 0.0321(8) 0.0217(8) 0.0239(8) -0.0009(6) 0.0058(6) 0.0043(6)
C36 0.0311(9) 0.0329(9) 0.0290(9) 0.0032(7) 0.0015(7) 0.0145(7)
C37 0.0223(8) 0.0367(10) 0.0255(8) -0.0001(7) -0.0035(6) 0.0079(7)
C38 0.0198(7) 0.0284(8) 0.0164(7) 0.0000(6) 0.0007(5) 0.0014(6)
C39 0.0185(7) 0.0283(8) 0.0186(7) -0.0005(6) 0.0005(5) -0.0008(6)
C40 0.0199(8) 0.0386(10) 0.0284(9) -0.0045(7) -0.0040(6) -0.0017(7)
C41 0.0274(9) 0.0373(10) 0.0309(9) -0.0089(7) -0.0034(7) -0.0121(7)
C42 0.0334(9) 0.0237(8) 0.0275(8) -0.0029(7) 0.0025(7) -0.0061(7)
C43 0.0243(8) 0.0234(8) 0.0221(8) 0.0021(6) -0.0017(6) -0.0015(6)
C44 0.0179(7) 0.0234(8) 0.0149(7) 0.0003(6) 0.0016(5) -0.0040(6)
C45 0.0201(7) 0.0178(7) 0.0231(7) 0.0043(6) 0.0069(6) 0.0006(6)
C46 0.0294(8) 0.0223(8) 0.0248(8) 0.0007(6) 0.0065(6) -0.0013(6)
C47 0.0438(10) 0.0214(8) 0.0373(10) -0.0021(7) 0.0161(8) -0.0023(7)
C48 0.0550(12) 0.0177(8) 0.0429(11) 0.0086(8) 0.0207(9) 0.0085(8)
C49 0.0382(9) 0.0313(9) 0.0292(9) 0.0135(7) 0.0122(7) 0.0131(7)
C50 0.0207(7) 0.0275(8) 0.0214(7) 0.0062(6) 0.0074(6) 0.0055(6)
C51 0.0157(7) 0.0326(9) 0.0187(7) 0.0054(6) 0.0045(5) 0.0035(6)
C52 0.0200(8) 0.0513(11) 0.0183(7) 0.0076(7) 0.0019(6) 0.0024(7)
C53 0.0226(8) 0.0649(13) 0.0148(7) -0.0035(8) -0.0008(6) -0.0076(8)
C54 0.0279(8) 0.0431(10) 0.0239(8) -0.0106(7) 0.0061(6) -0.0120(7)
C55 0.0243(8) 0.0283(8) 0.0218(8) -0.0011(6) 0.0041(6) -0.0043(6)
C56 0.0162(7) 0.0270(8) 0.0148(7) 0.0015(6) 0.0017(5) -0.0017(6)

loop_
_atom_type_symbol
_atom_type_description
_atom_type_scat_dispersion_real
_atom_type_scat_dispersion_imag
_atom_type_scat_source
C C 0.0033 0.0016 'International Tables Vol C Tables 4.2.6.8 and 6.1.1.4'
H H 0.0000 0.0000 'International Tables Vol C Tables 4.2.6.8 and 6.1.1.4'
N N 0.0061 0.0033 'International Tables Vol C Tables 4.2.6.8 and 6.1.1.4'

loop_
_exptl_crystal_face_index_h
_exptl_crystal_face_index_k
_exptl_crystal_face_index_l
_exptl_crystal_face_perp_dist
0.00 1.00 -1.00 0.0410
0.00 -1.00 1.00 0.0850
0.00 -1.00 -1.00 0.0700
0.00 1.00 1.00 0.1240
1.00 0.00 1.00 0.1120
-1.00 0.00 -1.00 0.0140
-1.00 0.00 1.00 0.1230
1.00 -1.00 -1.00 0.1140
1.00 0.00 0.00 0.1460
0.00 0.00 1.00 0.1330
0.00 0.00 -1.00 0.0940

loop_
_geom_angle_atom_site_label_1
_geom_angle_atom_site_label_2
_geom_angle_atom_site_label_3
_geom_angle
C1 N1 C20 121.97(11)
C9 N1 C1 122.47(11)
C9 N1 C20 107.55(11)
C2 N2 C32 124.39(12)
C21 N2 C2 125.67(12)
C21 N2 C32 108.51(12)
C33 N4 C4 125.39(12)
C33 N4 C44 108.67(11)
C44 N4 C4 125.93(12)
C5 N5 C45 123.79(12)
C56 N5 C5 122.08(12)
C56 N5 C45 107.45(11)
C2 C1 N1 122.06(12)
C6 C1 N1 119.50(12)
C6 C1 C2 118.43(12)
N2 C2 C1 122.81(12)
C3 C2 N2 118.38(12)
C3 C2 C1 118.80(12)
C2 C3 C4 122.71(12)
C2 C3 C7 118.44(12)
C4 C3 C7 118.57(12)
C3 C4 N4 118.49(12)
C3 C4 C5 118.98(12)
C5 C4 N4 122.48(12)
C4 C5 N5 121.43(12)
C6 C5 N5 120.24(12)
C6 C5 C4 118.30(12)
C1 C6 C5 122.75(12)
C1 C6 C8 117.93(12)
C5 C6 C8 118.99(12)
N3 C7 C3 178.07(16)
N6 C8 C6 178.11(15)
C10 C9 N1 128.19(13)
C10 C9 C14 122.60(13)
C14 C9 N1 109.19(12)
C9 C10 C11 117.36(14)
C10 C11 C12 120.96(15)
C13 C12 C11 121.18(14)
C12 C13 C14 118.92(14)
C9 C14 C15 107.24(12)
C13 C14 C9 118.87(14)
C13 C14 C15 133.87(14)
C16 C15 C14 133.44(14)
C16 C15 C20 119.13(14)
C20 C15 C14 107.25(12)
C17 C16 C15 119.18(14)
C16 C17 C18 120.77(15)
C19 C18 C17 121.26(15)
C20 C19 C18 117.46(14)
C15 C20 N1 108.77(13)
C19 C20 N1 128.94(13)
C19 C20 C15 122.18(14)
N2 C21 C26 108.36(13)
C22 C21 N2 128.40(14)
C22 C21 C26 123.12(14)
C21 C22 C23 116.85(16)
C22 C23 C24 120.71(17)
C25 C24 C23 121.70(16)
C24 C25 C26 118.89(17)
C21 C26 C27 107.50(13)
C25 C26 C21 118.60(16)
C25 C26 C27 133.88(16)
C28 C27 C26 134.05(15)
C28 C27 C32 118.62(16)
C32 C27 C26 107.30(13)
C29 C28 C27 119.07(16)
C28 C29 C30 121.09(16)
C31 C30 C29 121.38(18)
C32 C31 C30 117.41(16)
C27 C32 N2 108.32(13)
C31 C32 N2 129.22(14)
C31 C32 C27 122.42(14)
N4 C33 C38 108.44(12)
C34 C33 N4 129.08(13)
C34 C33 C38 122.44(13)
C33 C34 C35 117.31(14)
C34 C35 C36 121.40(15)
C37 C36 C35 120.87(15)
C36 C37 C38 119.09(14)
C33 C38 C39 107.19(13)
C37 C38 C33 118.84(14)
C37 C38 C39 133.97(14)
C40 C39 C38 133.80(14)
C40 C39 C44 118.91(14)
C44 C39 C38 107.27(12)
C41 C40 C39 119.07(14)
C40 C41 C42 120.84(15)
C43 C42 C41 121.54(15)
C42 C43 C44 117.14(14)
N4 C44 C39 108.43(12)
C43 C44 N4 129.02(13)
C43 C44 C39 122.49(13)
C46 C45 N5 129.07(13)
C46 C45 C50 122.21(14)
C50 C45 N5 108.71(13)
C45 C46 C47 117.54(15)
C48 C47 C46 121.26(16)
C49 C48 C47 120.86(15)
C48 C49 C50 119.30(15)
C45 C50 C51 107.37(13)
C49 C50 C45 118.82(15)
C49 C50 C51 133.79(15)
C52 C51 C50 133.77(15)
C52 C51 C56 118.99(15)
C56 C51 C50 107.20(12)
C53 C52 C51 119.01(15)
C52 C53 C54 121.10(15)
C55 C54 C53 121.16(16)
C56 C55 C54 117.11(15)
C51 C56 N5 109.24(13)
C55 C56 N5 128.11(13)
C55 C56 C51 122.54(13)

loop_
_geom_bond_atom_site_label_1
_geom_bond_atom_site_label_2
_geom_bond_distance
N1 C1 1.4133(17)
N1 C9 1.4087(18)
N1 C20 1.4173(18)
N2 C2 1.4058(17)
N2 C21 1.4028(18)
N2 C32 1.4085(18)
N3 C7 1.1440(18)
N4 C4 1.4079(17)
N4 C33 1.4025(18)
N4 C44 1.4030(18)
N5 C5 1.4122(17)
N5 C45 1.4157(18)
N5 C56 1.4104(18)
N6 C8 1.1457(18)
C1 C2 1.4071(19)
C1 C6 1.4029(19)
C2 C3 1.3961(19)
C3 C4 1.3976(19)
C3 C7 1.4416(19)
C4 C5 1.4047(19)
C5 C6 1.4044(19)
C6 C8 1.4426(19)
C9 C10 1.383(2)
C9 C14 1.4016(19)
C10 C11 1.385(2)
C11 C12 1.393(2)
C12 C13 1.381(2)
C13 C14 1.393(2)
C14 C15 1.448(2)
C15 C16 1.388(2)
C15 C20 1.4046(19)
C16 C17 1.382(2)
C17 C18 1.391(2)
C18 C19 1.386(2)
C19 C20 1.382(2)
C21 C22 1.380(2)
C21 C26 1.404(2)
C22 C23 1.388(2)
C23 C24 1.396(3)
C24 C25 1.370(3)
C25 C26 1.390(2)
C26 C27 1.442(2)
C27 C28 1.398(2)
C27 C32 1.404(2)
C28 C29 1.378(3)
C29 C30 1.384(3)
C30 C31 1.383(2)
C31 C32 1.382(2)
C33 C34 1.382(2)
C33 C38 1.406(2)
C34 C35 1.384(2)
C35 C36 1.393(2)
C36 C37 1.379(2)
C37 C38 1.396(2)
C38 C39 1.447(2)
C39 C40 1.393(2)
C39 C44 1.405(2)
C40 C41 1.380(2)
C41 C42 1.393(2)
C42 C43 1.382(2)
C43 C44 1.386(2)
C45 C46 1.383(2)
C45 C50 1.404(2)
C46 C47 1.387(2)
C47 C48 1.385(3)
C48 C49 1.381(3)
C49 C50 1.393(2)
C50 C51 1.446(2)
C51 C52 1.391(2)
C51 C56 1.398(2)
C52 C53 1.373(3)
C53 C54 1.392(3)
C54 C55 1.384(2)
C55 C56 1.383(2)
